data_2214701
loop_
_publ_author_name
'Fan, Sheng-Di'
'Liu, Ju-Tao'

_publ_section_title
;
 Diaquabis[5-(pyrazin-2-yl)-5<i>H</i>-tetrazolato-\k<i>N</i>^1^]nickel(II)
;
_journal_coeditor_code HG2242
_journal_issue 8
_journal_name_full 'Acta Crystallographica Section E'
_journal_page_first m2034
_journal_page_last m2034
_journal_paper_doi 10.1107/S160053680703111X
_journal_volume 63
_journal_year 2007
_chemical_formula_iupac '[Ni (C5 H3 N6)2 (H2 O)2]'
_chemical_formula_moiety 'C10 H10 N12 Ni O2'
_chemical_formula_sum 'C10 H10 N12 Ni O2'
_chemical_formula_weight 389.01
_chemical_name_systematic
;
Diaquabis[5-(pyrazin-2-yl)-5H-tetrazolato-\k<i>N</i>^1^]nickel(II)
;
_space_group_IT_number 14
_symmetry_cell_setting monoclinic
_symmetry_space_group_name_Hall '-P 2yn'
_symmetry_space_group_name_H-M 'P 1 21/n 1'
_atom_sites_solution_hydrogens geom
_atom_sites_solution_primary direct
_atom_sites_solution_secondary difmap
_cell_angle_alpha 90.00
_cell_angle_beta 105.845(2)
_cell_angle_gamma 90.00
_cell_formula_units_Z 2
_cell_length_a 6.1539(11)
_cell_length_b 11.3456(19)
_cell_length_c 10.6126(18)
_cell_measurement_reflns_used 2310
_cell_measurement_temperature 294(2)
_cell_measurement_theta_max 26.3339
_cell_measurement_theta_min 2.6839
_cell_volume 712.8(2)
_computing_cell_refinement SMART
_computing_data_collection 'SMART (Bruker, 1998)'
_computing_data_reduction 'SAINT (Bruker, 1998)'
_computing_molecular_graphics 'SHELXTL (Bruker, 1998)'
_computing_publication_material SHELXTL
_computing_structure_refinement SHELXL97
_computing_structure_solution 'SHELXS97 (Sheldrick, 1997)'
_diffrn_ambient_temperature 294(2)
_diffrn_measured_fraction_theta_full 0.995
_diffrn_measured_fraction_theta_max 0.995
_diffrn_measurement_device_type 'Bruker SMART CCD area-detector'
_diffrn_measurement_method '\f and \w'
_diffrn_radiation_monochromator graphite
_diffrn_radiation_source 'fine-focus sealed tube'
_diffrn_radiation_type MoK\a
_diffrn_radiation_wavelength 0.71073
_diffrn_reflns_av_R_equivalents 0.0236
_diffrn_reflns_av_sigmaI/netI 0.0246
_diffrn_reflns_limit_h_max 7
_diffrn_reflns_limit_h_min -6
_diffrn_reflns_limit_k_max 14
_diffrn_reflns_limit_k_min -11
_diffrn_reflns_limit_l_max 11
_diffrn_reflns_limit_l_min -13
_diffrn_reflns_number 3871
_diffrn_reflns_theta_full 26.35
_diffrn_reflns_theta_max 26.35
_diffrn_reflns_theta_min 2.68
_diffrn_standards_decay_% 0
_diffrn_standards_number 0
_exptl_absorpt_coefficient_mu 1.400
_exptl_absorpt_correction_T_max 1.0000
_exptl_absorpt_correction_T_min 0.9481
_exptl_absorpt_correction_type multi-scan
_exptl_absorpt_process_details '(SADABS; Bruker, 1998)'
_exptl_crystal_colour purple
_exptl_crystal_density_diffrn 1.812
_exptl_crystal_density_method 'not measured'
_exptl_crystal_description block
_exptl_crystal_F_000 396
_exptl_crystal_size_max 0.22
_exptl_crystal_size_mid 0.20
_exptl_crystal_size_min 0.20
_refine_diff_density_max 0.394
_refine_diff_density_min -0.248
_refine_ls_extinction_method none
_refine_ls_goodness_of_fit_ref 1.063
_refine_ls_hydrogen_treatment mixed
_refine_ls_matrix_type full
_refine_ls_number_parameters 123
_refine_ls_number_reflns 1451
_refine_ls_number_restraints 2
_refine_ls_restrained_S_all 1.063
_refine_ls_R_factor_all 0.0313
_refine_ls_R_factor_gt 0.0241
_refine_ls_shift/su_max 0.000
_refine_ls_shift/su_mean 0.000
_refine_ls_structure_factor_coef Fsqd
_refine_ls_weighting_details 'calc w = 1/[\s^2^(Fo^2^)+(0.0305P)^2^+0.3065P] where P=(Fo^2^+2Fc^2^)/3'
_refine_ls_weighting_scheme calc
_refine_ls_wR_factor_gt 0.0613
_refine_ls_wR_factor_ref 0.0645
_reflns_number_gt 1223
_reflns_number_total 1451
_reflns_threshold_expression I>2\s(I)
_cod_data_source_file hg2242.cif
_cod_data_source_block I
_cod_depositor_comments
;
 Balancing the opening and closing italics markup tags ("<i>", "</i>")
 in the _chemical_name_systematic data item value.

 Antanas Vaitkus,
 2017-03-30

The following automatic conversions were performed:
'_geom_bond_publ_flag' value 'Yes' changed to 'yes' according to
'/home/saulius/struct/CIF-dictionaries/cif_core.dic' dictionary named
'cif_core.dic' version 2.4.1 from 2010-06-29 (3
times).

'_geom_angle_publ_flag' value 'Yes' changed to 'yes' according to
'/home/saulius/struct/CIF-dictionaries/cif_core.dic' dictionary named
'cif_core.dic' version 2.4.1 from 2010-06-29 (7
times).

'_geom_hbond_publ_flag' value 'Yes' changed to 'yes' according to
'/home/saulius/struct/CIF-dictionaries/cif_core.dic' dictionary named
'cif_core.dic' version 2.4.1 from 2010-06-29 (2 times).

Automatic conversion script
Id: cif_fix_enum 1527 2010-12-29 10:47:43Z saulius 

The following automatic conversions were performed:

'_geom_bond_publ_flag' value 'Yes' changed to 'yes' according to
/home/saulius/struct/CIF-dictionaries/cif_core.dic dictionary named
'cif_core.dic' version 2.4.1 from 2010-06-29 (3
times).

'_geom_angle_publ_flag' value 'Yes' changed to 'yes'
according to /home/saulius/struct/CIF-dictionaries/cif_core.dic
dictionary named 'cif_core.dic' version 2.4.1 from 2010-06-29 (7
times).

'_geom_hbond_publ_flag' value 'Yes' changed to 'yes'
according to /home/saulius/struct/CIF-dictionaries/cif_core.dic
dictionary named 'cif_core.dic' version 2.4.1 from 2010-06-29 (2
times).

Automatic conversion script
Id: cif_fix_values 1715 2011-07-08 13:25:40Z adriana 
;
_cod_original_sg_symbol_H-M 'P 21/n'
_cod_database_code 2214701
_cod_database_fobs_code 2214701

loop_
_symmetry_equiv_pos_as_xyz
'x, y, z'
'-x+1/2, y+1/2, -z+1/2'
'-x, -y, -z'
'x-1/2, -y-1/2, z-1/2'

loop_
_atom_site_type_symbol
_atom_site_label
_atom_site_fract_x
_atom_site_fract_y
_atom_site_fract_z
_atom_site_U_iso_or_equiv
_atom_site_adp_type
_atom_site_calc_flag
_atom_site_refinement_flags
_atom_site_occupancy
Ni Ni1 0.0000 1.0000 1.0000 0.02261(12) Uani d S 1
N N1 0.1308(3) 1.17316(13) 0.99873(14) 0.0247(3) Uani d . 1
N N2 0.2383(3) 1.41026(16) 0.9762(2) 0.0456(5) Uani d . 1
N N3 -0.4243(3) 1.25269(15) 0.79180(16) 0.0328(4) Uani d . 1
N N4 -0.5848(3) 1.16844(16) 0.76264(17) 0.0367(4) Uani d . 1
N N5 -0.5029(3) 1.06965(15) 0.82244(16) 0.0333(4) Uani d . 1
N N6 -0.2877(3) 1.08776(14) 0.89169(15) 0.0275(4) Uani d . 1
C C1 0.3369(3) 1.21598(18) 1.05560(19) 0.0313(4) Uani d . 1
H H1C 0.4478 1.1655 1.1038 0.038 Uiso calc R 1
C C2 0.3893(4) 1.3336(2) 1.0445(2) 0.0391(5) Uani d . 1
H H2A 0.5343 1.3600 1.0859 0.047 Uiso calc R 1
C C3 0.0328(4) 1.36789(18) 0.9198(2) 0.0385(5) Uani d . 1
H H3A -0.0775 1.4188 0.8718 0.046 Uiso calc R 1
C C4 -0.0221(3) 1.25059(17) 0.93032(17) 0.0260(4) Uani d . 1
C C5 -0.2457(3) 1.20037(16) 0.87052(18) 0.0255(4) Uani d . 1
O O1 0.0740(3) 0.96615(14) 0.82476(15) 0.0369(4) Uani d D 1
H H1A 0.204(2) 0.985(2) 0.819(3) 0.055(8) Uiso d D 1
H H1B 0.037(5) 0.8993(14) 0.789(3) 0.070(9) Uiso d D 1

loop_
_atom_site_aniso_label
_atom_site_aniso_U_11
_atom_site_aniso_U_22
_atom_site_aniso_U_33
_atom_site_aniso_U_12
_atom_site_aniso_U_13
_atom_site_aniso_U_23
Ni1 0.02113(18) 0.01848(18) 0.02574(18) -0.00025(13) 0.00220(13) 0.00169(13)
N1 0.0232(8) 0.0255(8) 0.0244(8) -0.0001(6) 0.0047(6) -0.0001(6)
N2 0.0394(11) 0.0286(10) 0.0617(12) -0.0085(8) 0.0018(9) 0.0004(9)
N3 0.0283(9) 0.0323(9) 0.0348(9) 0.0015(7) 0.0037(7) 0.0064(7)
N4 0.0278(9) 0.0391(10) 0.0382(9) -0.0006(8) 0.0006(7) 0.0055(8)
N5 0.0250(9) 0.0338(10) 0.0376(9) -0.0039(7) 0.0027(7) 0.0004(8)
N6 0.0215(8) 0.0261(8) 0.0321(8) -0.0012(7) 0.0025(7) 0.0012(7)
C1 0.0252(10) 0.0340(11) 0.0311(10) 0.0006(8) 0.0014(8) 0.0000(8)
C2 0.0312(11) 0.0387(12) 0.0427(12) -0.0085(9) 0.0019(9) -0.0061(10)
C3 0.0361(12) 0.0263(11) 0.0485(13) -0.0002(9) 0.0038(10) 0.0043(9)
C4 0.0258(10) 0.0252(9) 0.0263(9) 0.0008(8) 0.0056(7) 0.0012(8)
C5 0.0248(9) 0.0238(9) 0.0276(9) 0.0021(8) 0.0065(8) 0.0022(7)
O1 0.0389(9) 0.0367(9) 0.0376(8) -0.0126(7) 0.0150(7) -0.0101(7)

loop_
_atom_type_symbol
_atom_type_description
_atom_type_scat_dispersion_real
_atom_type_scat_dispersion_imag
_atom_type_scat_source
C C 0.0033 0.0016 'International Tables Vol C Tables 4.2.6.8 and 6.1.1.4'
H H 0.0000 0.0000 'International Tables Vol C Tables 4.2.6.8 and 6.1.1.4'
N N 0.0061 0.0033 'International Tables Vol C Tables 4.2.6.8 and 6.1.1.4'
Ni Ni 0.3393 1.1124 'International Tables Vol C Tables 4.2.6.8 and 6.1.1.4'
O O 0.0106 0.0060 'International Tables Vol C Tables 4.2.6.8 and 6.1.1.4'

loop_
_geom_angle_atom_site_label_1
_geom_angle_atom_site_label_2
_geom_angle_atom_site_label_3
_geom_angle_site_symmetry_1
_geom_angle_site_symmetry_3
_geom_angle
_geom_angle_publ_flag
O1 Ni1 O1 3_577 . 180.0000(10) ?
O1 Ni1 N6 3_577 . 92.57(7) yes
O1 Ni1 N6 . . 87.43(7) yes
O1 Ni1 N6 3_577 3_577 87.43(7) yes
O1 Ni1 N6 . 3_577 92.57(7) ?
N6 Ni1 N6 . 3_577 180.0000(10) ?
O1 Ni1 N1 3_577 . 90.62(6) yes
O1 Ni1 N1 . . 89.38(6) yes
N6 Ni1 N1 . . 79.68(6) yes
N6 Ni1 N1 3_577 . 100.32(6) yes
O1 Ni1 N1 3_577 3_577 89.38(6) ?
O1 Ni1 N1 . 3_577 90.62(6) ?
N6 Ni1 N1 . 3_577 100.32(6) ?
N6 Ni1 N1 3_577 3_577 79.68(6) ?
N1 Ni1 N1 . 3_577 180.0 ?
C1 N1 C4 . . 116.31(17) ?
C1 N1 Ni1 . . 130.31(13) ?
C4 N1 Ni1 . . 113.38(12) ?
C3 N2 C2 . . 116.37(19) ?
C5 N3 N4 . . 104.87(16) ?
N5 N4 N3 . . 109.39(16) ?
N4 N5 N6 . . 108.90(16) ?
C5 N6 N5 . . 105.16(15) ?
C5 N6 Ni1 . . 112.10(12) ?
N5 N6 Ni1 . . 142.32(13) ?
N1 C1 C2 . . 121.68(19) ?
N1 C1 H1C . . 119.2 ?
C2 C1 H1C . . 119.2 ?
N2 C2 C1 . . 122.0(2) ?
N2 C2 H2A . . 119.0 ?
C1 C2 H2A . . 119.0 ?
N2 C3 C4 . . 122.2(2) ?
N2 C3 H3A . . 118.9 ?
C4 C3 H3A . . 118.9 ?
N1 C4 C3 . . 121.38(18) ?
N1 C4 C5 . . 114.57(17) ?
C3 C4 C5 . . 124.06(18) ?
N3 C5 N6 . . 111.69(17) ?
N3 C5 C4 . . 128.19(18) ?
N6 C5 C4 . . 120.11(16) ?
Ni1 O1 H1A . . 117.2(19) ?
Ni1 O1 H1B . . 118(2) ?
H1A O1 H1B . . 110(3) ?

loop_
_geom_bond_atom_site_label_1
_geom_bond_atom_site_label_2
_geom_bond_site_symmetry_2
_geom_bond_distance
_geom_bond_publ_flag
Ni1 N1 . 2.1245(16) yes
Ni1 N6 . 2.0823(15) yes
Ni1 O1 . 2.0679(15) yes
Ni1 O1 3_577 2.0679(15) ?
Ni1 N6 3_577 2.0823(16) ?
Ni1 N1 3_577 2.1245(16) ?
N1 C1 . 1.338(2) ?
N1 C4 . 1.346(2) ?
N2 C3 . 1.332(3) ?
N2 C2 . 1.333(3) ?
N3 C5 . 1.325(2) ?
N3 N4 . 1.348(2) ?
N4 N5 . 1.319(2) ?
N5 N6 . 1.343(2) ?
N6 C5 . 1.335(2) ?
C1 C2 . 1.386(3) ?
C1 H1C . 0.9300 ?
C2 H2A . 0.9300 ?
C3 C4 . 1.385(3) ?
C3 H3A . 0.9300 ?
C4 C5 . 1.464(3) ?
O1 H1A . 0.843(10) ?
O1 H1B . 0.850(10) ?

loop_
_geom_hbond_atom_site_label_D
_geom_hbond_atom_site_label_H
_geom_hbond_atom_site_label_A
_geom_hbond_site_symmetry_A
_geom_hbond_distance_DH
_geom_hbond_distance_HA
_geom_hbond_distance_DA
_geom_hbond_angle_DHA
_geom_hbond_publ_flag
O1 H1A N5 1_655 0.843(10) 2.037(12) 2.863(2) 166(2) yes
O1 H1B N3 2_446 0.850(10) 1.913(11) 2.761(2) 175(3) yes

loop_
_geom_torsion_atom_site_label_1
_geom_torsion_atom_site_label_2
_geom_torsion_atom_site_label_3
_geom_torsion_atom_site_label_4
_geom_torsion_site_symmetry_1
_geom_torsion
O1 Ni1 N1 C1 3_577 85.06(17)
O1 Ni1 N1 C1 . -94.94(17)
N6 Ni1 N1 C1 . 177.56(18)
N6 Ni1 N1 C1 3_577 -2.44(18)
O1 Ni1 N1 C4 3_577 -94.15(13)
O1 Ni1 N1 C4 . 85.85(13)
N6 Ni1 N1 C4 . -1.65(13)
N6 Ni1 N1 C4 3_577 178.35(13)
C5 N3 N4 N5 . 0.0(2)
N3 N4 N5 N6 . 0.1(2)
N4 N5 N6 C5 . -0.1(2)
N4 N5 N6 Ni1 . -171.40(16)
O1 Ni1 N6 C5 3_577 93.53(14)
O1 Ni1 N6 C5 . -86.47(14)
N1 Ni1 N6 C5 . 3.37(13)
N1 Ni1 N6 C5 3_577 -176.63(13)
O1 Ni1 N6 N5 3_577 -95.5(2)
O1 Ni1 N6 N5 . 84.5(2)
N1 Ni1 N6 N5 . 174.3(2)
N1 Ni1 N6 N5 3_577 -5.7(2)
C4 N1 C1 C2 . 0.0(3)
Ni1 N1 C1 C2 . -179.17(15)
C3 N2 C2 C1 . 0.6(3)
N1 C1 C2 N2 . -0.4(3)
C2 N2 C3 C4 . -0.4(3)
C1 N1 C4 C3 . 0.1(3)
Ni1 N1 C4 C3 . 179.45(16)
C1 N1 C4 C5 . -179.58(17)
Ni1 N1 C4 C5 . -0.2(2)
N2 C3 C4 N1 . 0.1(3)
N2 C3 C4 C5 . 179.8(2)
N4 N3 C5 N6 . 0.0(2)
N4 N3 C5 C4 . 178.99(18)
N5 N6 C5 N3 . 0.1(2)
Ni1 N6 C5 N3 . 174.35(13)
N5 N6 C5 C4 . -179.04(16)
Ni1 N6 C5 C4 . -4.8(2)
N1 C4 C5 N3 . -175.51(19)
C3 C4 C5 N3 . 4.8(3)
N1 C4 C5 N6 . 3.4(3)
C3 C4 C5 N6 . -176.24(19)
